data_7248880
loop_
_publ_author_name
'Mbonzhe, Luccile'
'Mushango, Lufuno'
'Chatterjee, Nabanita'
'Loots, Leigh'
'Oliver, Clive L.'
'Batisai, Eustina'

_publ_section_title
;
 Three-dimensional metal--organic frameworks (MOFs) containing substituted
 diimide ligands: synthesis, structures and gas sorption studies
;
_journal_issue 27
_journal_name_full CrystEngComm
_journal_page_first 3665
_journal_page_last 3671
_journal_paper_doi 10.1039/D4CE00332B
_journal_volume 26
_journal_year 2024
_chemical_formula_sum 'C65 H58 Co3 N8 O21'
_chemical_formula_weight 1463.98
_space_group_crystal_system monoclinic
_space_group_IT_number 15
_space_group_name_Hall '-C 2yc'
_space_group_name_H-M_alt 'C 1 2/c 1'
_atom_sites_solution_hydrogens geom
_audit_creation_method SHELXL-2013
_audit_update_record
;
2024-04-05 deposited with the CCDC.	2024-06-05 downloaded from the CCDC.
;
_cell_angle_alpha 90
_cell_angle_beta 101.066(2)
_cell_angle_gamma 90
_cell_formula_units_Z 8
_cell_length_a 48.175(3)
_cell_length_b 21.8096(12)
_cell_length_c 16.2927(10)
_cell_measurement_reflns_used 9766
_cell_measurement_temperature 100(2)
_cell_measurement_theta_max 26.82
_cell_measurement_theta_min 2.50
_cell_volume 16800.1(17)
_computing_cell_refinement 'Bruker SAINT'
_computing_data_collection 'Bruker APEX2'
_computing_data_reduction 'Bruker SAINT'
_computing_molecular_graphics 'Bruker SHELXTL'
_computing_publication_material 'Bruker SHELXTL'
_computing_structure_refinement 'SHELXL-2014 (Sheldrick 2014)'
_computing_structure_solution 'SHELXT 2018/2 (Sheldrick, 2018)'
_diffrn_ambient_temperature 100(2)
_diffrn_measured_fraction_theta_full 0.998
_diffrn_measured_fraction_theta_max 0.997
_diffrn_measurement_device_type 'Bruker APEX-II CCD'
_diffrn_measurement_method '\f and \w scans'
_diffrn_radiation_type MoK\a
_diffrn_radiation_wavelength 0.71073
_diffrn_reflns_av_R_equivalents 0.1004
_diffrn_reflns_av_unetI/netI 0.0444
_diffrn_reflns_Laue_measured_fraction_full 0.998
_diffrn_reflns_Laue_measured_fraction_max 0.997
_diffrn_reflns_limit_h_max 61
_diffrn_reflns_limit_h_min -61
_diffrn_reflns_limit_k_max 27
_diffrn_reflns_limit_k_min -25
_diffrn_reflns_limit_l_max 20
_diffrn_reflns_limit_l_min -20
_diffrn_reflns_number 172451
_diffrn_reflns_point_group_measured_fraction_full 0.998
_diffrn_reflns_point_group_measured_fraction_max 0.997
_diffrn_reflns_theta_full 25.242
_diffrn_reflns_theta_max 27.124
_diffrn_reflns_theta_min 2.190
_exptl_absorpt_coefficient_mu 0.650
_exptl_absorpt_correction_type none
_exptl_crystal_colour pink
_exptl_crystal_density_diffrn 1.158
_exptl_crystal_description lath
_exptl_crystal_F_000 6024
_exptl_crystal_size_max 0.307
_exptl_crystal_size_mid 0.108
_exptl_crystal_size_min 0.072
_refine_diff_density_max 3.272
_refine_diff_density_min -0.754
_refine_diff_density_rms 0.181
_refine_ls_extinction_method none
_refine_ls_goodness_of_fit_ref 1.065
_refine_ls_hydrogen_treatment constr
_refine_ls_matrix_type full
_refine_ls_number_parameters 882
_refine_ls_number_reflns 18519
_refine_ls_number_restraints 0
_refine_ls_restrained_S_all 1.065
_refine_ls_R_factor_all 0.1042
_refine_ls_R_factor_gt 0.0788
_refine_ls_shift/su_max 0.001
_refine_ls_shift/su_mean 0.000
_refine_ls_structure_factor_coef Fsqd
_refine_ls_weighting_details 'w=1/[\s^2^(Fo^2^)+(0.1670P)^2^+104.7196P] where P=(Fo^2^+2Fc^2^)/3'
_refine_ls_weighting_scheme calc
_refine_ls_wR_factor_gt 0.2487
_refine_ls_wR_factor_ref 0.2768
_reflns_Friedel_coverage 0.000
_reflns_number_gt 13896
_reflns_number_total 18519
_reflns_threshold_expression 'I > 2\s(I)'
_cod_data_source_file d4ce00332b2.cif
_cod_data_source_block 3
_cod_depositor_comments 'Adding full bibliography for 7248879--7248880.cif.'
_cod_original_cell_volume 16799.9(17)
_cod_original_sg_symbol_H-M 'C 2/c'
_cod_database_code 7248880
_shelx_space_group_comment
;
The symmetry employed for this shelxl refinement is uniquely defined
by the following loop, which should always be used as a source of
symmetry information in preference to the above space-group names.
They are only intended as comments.
;
_shelx_estimated_absorpt_t_min 0.825
_shelx_estimated_absorpt_t_max 0.955
_shelxl_version_number 2013-3

loop_
_space_group_symop_operation_xyz
'x, y, z'
'-x, y, -z+1/2'
'x+1/2, y+1/2, z'
'-x+1/2, y+1/2, -z+1/2'
'-x, -y, -z'
'x, -y, z-1/2'
'-x+1/2, -y+1/2, -z'
'x+1/2, -y+1/2, z-1/2'

loop_
_atom_site_label
_atom_site_type_symbol
_atom_site_fract_x
_atom_site_fract_y
_atom_site_fract_z
_atom_site_U_iso_or_equiv
_atom_site_adp_type
_atom_site_occupancy
_atom_site_site_symmetry_order
_atom_site_calc_flag
_atom_site_refinement_flags_posn
_atom_site_refinement_flags_adp
_atom_site_refinement_flags_occupancy
_atom_site_disorder_assembly
_atom_site_disorder_group
Co1 Co 0.26332(2) 0.87853(2) 0.28135(4) 0.01687(16) Uani 1 1 d . . . . .
Co2 Co 0.30298(2) 0.36548(3) 0.28237(4) 0.01885(16) Uani 1 1 d . . . . .
Co3 Co 0.33537(2) 0.84987(3) 0.32212(4) 0.01935(16) Uani 1 1 d . . . . .
O65 O 0.26029(7) 0.35849(15) 0.3377(2) 0.0240(7) Uani 1 1 d . . . . .
O48 O 0.27305(7) 0.78505(13) 0.2894(2) 0.0228(7) Uani 1 1 d . . . . .
O69 O 0.27518(7) 0.35403(14) 0.1746(2) 0.0219(6) Uani 1 1 d . . . . .
O39 O 0.29975(7) 0.45522(14) 0.2925(2) 0.0263(7) Uani 1 1 d . . . . .
O62 O 0.30083(7) 1.10120(14) 0.73842(19) 0.0222(6) Uani 1 1 d . . . . .
O41 O 0.25296(7) 0.46742(13) 0.2429(2) 0.0230(7) Uani 1 1 d . . . . .
O51 O 0.28090(7) 0.90945(15) 0.39560(19) 0.0237(7) Uani 1 1 d . . . . .
O63 O 0.30104(7) 0.31232(16) 0.3822(2) 0.0278(7) Uani 1 1 d . . . . .
O71 O 0.29856(7) 0.26741(15) 0.2029(2) 0.0284(7) Uani 1 1 d . . . . .
O53 O 0.32584(8) 0.87722(16) 0.4318(2) 0.0304(8) Uani 1 1 d . . . . .
O50 O 0.31968(7) 0.76607(14) 0.3236(3) 0.0329(8) Uani 1 1 d . . . . .
O61 O 0.34234(8) 1.05969(17) 0.7854(2) 0.0360(9) Uani 1 1 d . . . . .
N1 N 0.34505(8) 0.36179(19) 0.2788(3) 0.0261(8) Uani 1 1 d . . . . .
N35 N 0.62388(9) 0.8294(2) 0.1137(3) 0.0284(9) Uani 1 1 d . . . . .
O19 O 0.54394(9) 0.6053(2) 0.5612(3) 0.0451(10) Uani 1 1 d . . . . .
O75 O 0.34735(9) 0.8290(2) 0.2049(3) 0.0473(11) Uani 1 1 d . . . . .
O18 O 0.46017(9) 0.4845(2) 0.2250(3) 0.0475(11) Uani 1 1 d . . . . .
O25 O 0.52653(9) 0.7025(3) 0.1671(3) 0.0546(13) Uani 1 1 d . . . . .
O10 O 0.39806(9) 0.5129(3) 0.4007(3) 0.0596(14) Uani 1 1 d . . . . .
O28 O 0.61887(10) 0.6400(2) 0.2169(4) 0.0589(13) Uani 1 1 d . . . . .
C40 C 0.27727(10) 0.48743(19) 0.2720(3) 0.0223(9) Uani 1 1 d . . . . .
C64 C 0.27501(10) 0.3198(2) 0.3842(3) 0.0241(9) Uani 1 1 d . . . . .
C42 C 0.28120(10) 0.55543(19) 0.2825(3) 0.0239(9) Uani 1 1 d . . . . .
C45 C 0.28911(10) 0.68172(19) 0.2968(3) 0.0229(9) Uani 1 1 d . . . . .
N8 N 0.42372(9) 0.4931(3) 0.2986(3) 0.0448(13) Uani 1 1 d . . . . .
C73 C 0.24989(10) 0.3130(2) 0.0156(3) 0.0249(9) Uani 1 1 d . . . . .
H73 H 0.2500 0.3558 0.0261 0.030 Uiso 1 1 calc R U . . .
C52 C 0.30423(10) 0.9052(2) 0.4443(3) 0.0239(9) Uani 1 1 d . . . . .
C49 C 0.29388(10) 0.75044(19) 0.3041(3) 0.0207(9) Uani 1 1 d . . . . .
C54 C 0.30718(10) 0.9386(2) 0.5267(3) 0.0244(9) Uani 1 1 d . . . . .
C66 C 0.26205(10) 0.2834(2) 0.4442(3) 0.0243(9) Uani 1 1 d . . . . .
C70 C 0.28082(10) 0.2977(2) 0.1553(3) 0.0235(9) Uani 1 1 d . . . . .
C72 C 0.26493(10) 0.2735(2) 0.0744(3) 0.0225(9) Uani 1 1 d . . . . .
C46 C 0.26186(10) 0.6579(2) 0.2749(3) 0.0245(9) Uani 1 1 d . . . . .
H46 H 0.2460 0.6846 0.2650 0.029 Uiso 1 1 calc R U . . .
N26 N 0.57331(11) 0.6747(3) 0.1719(3) 0.0472(13) Uani 1 1 d . . . . .
C74 C 0.26541(10) 0.2105(2) 0.0591(3) 0.0243(9) Uani 1 1 d . . . . .
H74 H 0.2761 0.1838 0.0994 0.029 Uiso 1 1 calc R U . . .
C67 C 0.23354(10) 0.2906(2) 0.4446(3) 0.0299(10) Uani 1 1 d . . . . .
H67 H 0.2224 0.3183 0.4069 0.036 Uiso 1 1 calc R U . . .
C44 C 0.31226(11) 0.6427(2) 0.3112(4) 0.0297(11) Uani 1 1 d . . . . .
H44 H 0.3308 0.6590 0.3260 0.036 Uiso 1 1 calc R U . . .
C47 C 0.25800(10) 0.5947(2) 0.2677(3) 0.0260(10) Uani 1 1 d . . . . .
H47 H 0.2394 0.5784 0.2527 0.031 Uiso 1 1 calc R U . . .
C34 C 0.61303(11) 0.7734(3) 0.1170(3) 0.0316(11) Uani 1 1 d . . . . .
H34 H 0.6249 0.7423 0.1458 0.038 Uiso 1 1 calc R U . . .
C21 C 0.54995(11) 0.6126(3) 0.4208(4) 0.0347(11) Uani 1 1 d . . . . .
C57 C 0.31379(11) 1.0131(2) 0.6669(3) 0.0275(10) Uani 1 1 d . . . . .
C60 C 0.31895(11) 1.0590(2) 0.7356(3) 0.0266(10) Uani 1 1 d . . . . .
C58 C 0.28813(10) 1.0108(3) 0.6130(3) 0.0308(11) Uani 1 1 d . . . . .
H58 H 0.2728 1.0350 0.6235 0.037 Uiso 1 1 calc R U . . .
C43 C 0.30830(11) 0.5798(2) 0.3041(4) 0.0315(11) Uani 1 1 d . . . . .
H43 H 0.3242 0.5532 0.3141 0.038 Uiso 1 1 calc R U . . .
C14 C 0.50345(11) 0.5779(3) 0.4611(3) 0.0321(11) Uani 1 1 d . . . . .
C20 C 0.53330(11) 0.5995(3) 0.4877(4) 0.0346(11) Uani 1 1 d . . . . .
C15 C 0.49458(10) 0.5491(2) 0.3835(3) 0.0305(11) Uani 1 1 d . . . . .
H15 H 0.5072 0.5433 0.3460 0.037 Uiso 1 1 calc R U . . .
C68 C 0.27856(10) 0.2430(2) 0.4992(3) 0.0302(11) Uani 1 1 d . . . . .
H68 H 0.2981 0.2384 0.4981 0.036 Uiso 1 1 calc R U . . .
C2 C 0.35894(10) 0.4118(3) 0.2603(3) 0.0304(11) Uani 1 1 d . . . . .
H2 H 0.3486 0.4486 0.2461 0.037 Uiso 1 1 calc R U . . .
C11 C 0.44834(11) 0.5382(3) 0.4185(4) 0.0371(13) Uani 1 1 d . . . . .
C22 C 0.53782(11) 0.6428(3) 0.3458(4) 0.0336(11) Uani 1 1 d . . . . .
H22 H 0.5186 0.6558 0.3352 0.040 Uiso 1 1 calc R U . . .
C59 C 0.28461(11) 0.9729(3) 0.5427(3) 0.0328(11) Uani 1 1 d . . . . .
H59 H 0.2668 0.9706 0.5059 0.039 Uiso 1 1 calc R U . . .
C16 C 0.46700(11) 0.5295(3) 0.3636(3) 0.0323(11) Uani 1 1 d . . . . .
N77 N 0.35319(12) 0.7734(3) 0.0924(3) 0.0524(14) Uani 1 1 d . . . . .
C13 C 0.48471(12) 0.5851(3) 0.5167(4) 0.0368(12) Uani 1 1 d . . . . .
H13 H 0.4912 0.6039 0.5695 0.044 Uiso 1 1 calc R U . . .
C6 C 0.36001(12) 0.3099(3) 0.2989(4) 0.0370(12) Uani 1 1 d . . . . .
H6 H 0.3504 0.2738 0.3105 0.044 Uiso 1 1 calc R U . . .
C31 C 0.57821(11) 0.5933(3) 0.4352(4) 0.0395(13) Uani 1 1 d . . . . .
H31 H 0.5860 0.5736 0.4865 0.047 Uiso 1 1 calc R U . . .
C23 C 0.55499(11) 0.6524(3) 0.2890(4) 0.0358(12) Uani 1 1 d . . . . .
C55 C 0.33282(12) 0.9397(3) 0.5824(3) 0.0392(13) Uani 1 1 d . . . . .
H55 H 0.3481 0.9151 0.5726 0.047 Uiso 1 1 calc R U . . .
C3 C 0.38753(11) 0.4121(3) 0.2609(4) 0.0411(14) Uani 1 1 d . . . . .
C29 C 0.58299(12) 0.6324(3) 0.3036(4) 0.0387(13) Uani 1 1 d . . . . .
C12 C 0.45685(12) 0.5651(3) 0.4954(4) 0.0411(14) Uani 1 1 d . . . . .
H12 H 0.4441 0.5700 0.5329 0.049 Uiso 1 1 calc R U . . .
N82 N 0.29746(12) 0.5367(3) 0.0700(4) 0.0531(14) Uani 1 1 d . . . . .
C17 C 0.45155(11) 0.4997(3) 0.2869(4) 0.0382(13) Uani 1 1 d . . . . .
C30 C 0.59503(11) 0.6025(3) 0.3764(4) 0.0422(14) Uani 1 1 d . . . . .
H30 H 0.6141 0.5887 0.3857 0.051 Uiso 1 1 calc R U . . .
C33 C 0.58537(13) 0.7578(3) 0.0806(4) 0.0461(15) Uani 1 1 d . . . . .
C24 C 0.54850(12) 0.6807(3) 0.2044(4) 0.0414(14) Uani 1 1 d . . . . .
C9 C 0.42029(11) 0.5137(3) 0.3760(4) 0.0453(15) Uani 1 1 d . . . . .
O80 O 0.34526(12) 0.5308(4) 0.1181(5) 0.096(2) Uani 1 1 d . . . . .
C27 C 0.59482(13) 0.6483(3) 0.2277(5) 0.0475(16) Uani 1 1 d . . . . .
C56 C 0.33605(13) 0.9767(3) 0.6522(4) 0.0444(15) Uani 1 1 d . . . . .
H56 H 0.3536 0.9774 0.6904 0.053 Uiso 1 1 calc R U . . .
C76 C 0.34857(13) 0.7800(3) 0.1693(4) 0.0444(14) Uani 1 1 d . . . . .
H76 H 0.3460 0.7438 0.1993 0.053 Uiso 1 1 calc R U . . .
N92 N 0.33557(16) 0.0968(3) 0.3511(5) 0.0724(19) Uani 1 1 d . . . . .
C7 C 0.40069(13) 0.4702(4) 0.2342(4) 0.063(2) Uani 1 1 d . . . . .
H7A H 0.4080 0.4618 0.1825 0.075 Uiso 1 1 calc R U . . .
H7B H 0.3859 0.5022 0.2211 0.075 Uiso 1 1 calc R U . . .
C4 C 0.40281(13) 0.3591(4) 0.2833(4) 0.0509(17) Uani 1 1 d . . . . .
H4 H 0.4226 0.3580 0.2851 0.061 Uiso 1 1 calc R U . . .
C32 C 0.57538(16) 0.6932(4) 0.0864(4) 0.058(2) Uani 1 1 d . . . . .
H32A H 0.5566 0.6887 0.0497 0.069 Uiso 1 1 calc R U . . .
H32B H 0.5886 0.6651 0.0653 0.069 Uiso 1 1 calc R U . . .
C5 C 0.38868(13) 0.3078(3) 0.3030(5) 0.0530(17) Uani 1 1 d . . . . .
H5 H 0.3988 0.2711 0.3194 0.064 Uiso 1 1 calc R U . . .
C36 C 0.60762(14) 0.8727(3) 0.0712(5) 0.0555(18) Uani 1 1 d . . . . .
H36 H 0.6150 0.9128 0.0680 0.067 Uiso 1 1 calc R U . . .
N87 N 0.63508(18) 0.7126(5) -0.0699(5) 0.089(3) Uani 1 1 d . . . . .
C79 C 0.35695(19) 0.7136(5) 0.0579(5) 0.075(3) Uani 1 1 d . . . . .
H79A H 0.3767 0.7085 0.0523 0.112 Uiso 1 1 calc R U . . .
H79B H 0.3447 0.7098 0.0027 0.112 Uiso 1 1 calc R U . . .
H79C H 0.3520 0.6818 0.0952 0.112 Uiso 1 1 calc R U . . .
C38 C 0.56902(16) 0.8019(5) 0.0378(6) 0.077(3) Uani 1 1 d . . . . .
H38 H 0.5500 0.7930 0.0122 0.092 Uiso 1 1 calc R U . . .
C83 C 0.27180(18) 0.5721(4) 0.0641(5) 0.065(2) Uani 1 1 d . . . . .
H83A H 0.2763 0.6124 0.0901 0.098 Uiso 1 1 calc R U . . .
H83B H 0.2587 0.5505 0.0931 0.098 Uiso 1 1 calc R U . . .
H83C H 0.2630 0.5776 0.0051 0.098 Uiso 1 1 calc R U . . .
C37 C 0.57977(17) 0.8599(5) 0.0312(7) 0.086(3) Uani 1 1 d . . . . .
H37 H 0.5685 0.8908 0.0000 0.103 Uiso 1 1 calc R U . . .
C81 C 0.32277(18) 0.5569(5) 0.1069(5) 0.077(3) Uani 1 1 d . . . . .
H81 H 0.3233 0.5977 0.1275 0.092 Uiso 1 1 calc R U . . .
C93 C 0.3218(2) 0.1422(4) 0.2919(7) 0.085(3) Uani 1 1 d . . . . .
H93A H 0.3359 0.1610 0.2633 0.128 Uiso 1 1 calc R U . . .
H93B H 0.3133 0.1740 0.3217 0.128 Uiso 1 1 calc R U . . .
H93C H 0.3071 0.1224 0.2506 0.128 Uiso 1 1 calc R U . . .
C84 C 0.29459(19) 0.4738(4) 0.0369(8) 0.092(3) Uani 1 1 d . . . . .
H84A H 0.3133 0.4550 0.0430 0.138 Uiso 1 1 calc R U . . .
H84B H 0.2856 0.4748 -0.0224 0.138 Uiso 1 1 calc R U . . .
H84C H 0.2829 0.4498 0.0680 0.138 Uiso 1 1 calc R U . . .
C78 C 0.3564(2) 0.8267(5) 0.0419(6) 0.085(3) Uani 1 1 d . . . . .
H78A H 0.3536 0.8640 0.0727 0.127 Uiso 1 1 calc R U . . .
H78B H 0.3424 0.8250 -0.0104 0.127 Uiso 1 1 calc R U . . .
H78C H 0.3755 0.8270 0.0292 0.127 Uiso 1 1 calc R U . . .
C94 C 0.3166(3) 0.0609(5) 0.3898(7) 0.114(5) Uani 1 1 d . . . . .
H94A H 0.3021 0.0423 0.3464 0.171 Uiso 1 1 calc R U . . .
H94B H 0.3075 0.0874 0.4254 0.171 Uiso 1 1 calc R U . . .
H94C H 0.3272 0.0285 0.4239 0.171 Uiso 1 1 calc R U . . .
O90 O 0.3782(3) 0.1231(11) 0.3242(10) 0.269(12) Uani 1 1 d . . . . .
C91 C 0.3633(3) 0.0853(9) 0.3607(10) 0.140(7) Uani 1 1 d . . . . .
H91 H 0.3717 0.0513 0.3925 0.168 Uiso 1 1 calc R U . . .
C86 C 0.6070(4) 0.7069(9) -0.0930(9) 0.194(11) Uani 1 1 d . . . . .
H86 H 0.5974 0.7428 -0.1166 0.233 Uiso 1 1 calc R U . . .
C89 C 0.6533(5) 0.6680(11) -0.0392(9) 0.204(12) Uani 1 1 d . . . . .
H89A H 0.6430 0.6347 -0.0176 0.306 Uiso 1 1 calc R U . . .
H89B H 0.6677 0.6845 0.0061 0.306 Uiso 1 1 calc R U . . .
H89C H 0.6624 0.6522 -0.0837 0.306 Uiso 1 1 calc R U . . .
O85 O 0.59112(19) 0.6611(4) -0.0884(5) 0.108(3) Uani 1 1 d . . . . .
C88 C 0.6492(3) 0.7692(9) -0.0817(11) 0.170(9) Uani 1 1 d . . . . .
H88A H 0.6582 0.7656 -0.1306 0.255 Uiso 1 1 calc R U . . .
H88B H 0.6636 0.7779 -0.0319 0.255 Uiso 1 1 calc R U . . .
H88C H 0.6353 0.8027 -0.0905 0.255 Uiso 1 1 calc R U . . .

loop_
_atom_site_aniso_label
_atom_site_aniso_U_11
_atom_site_aniso_U_22
_atom_site_aniso_U_33
_atom_site_aniso_U_23
_atom_site_aniso_U_13
_atom_site_aniso_U_12
Co1 0.0211(3) 0.0105(3) 0.0193(3) -0.0012(2) 0.0048(2) 0.0006(2)
Co2 0.0205(3) 0.0122(3) 0.0254(3) 0.0022(2) 0.0083(2) -0.0007(2)
Co3 0.0228(3) 0.0148(3) 0.0214(3) -0.0001(2) 0.0064(2) -0.0009(2)
O65 0.0288(17) 0.0225(15) 0.0200(15) 0.0050(12) 0.0030(13) -0.0031(13)
O48 0.0260(16) 0.0122(14) 0.0313(17) 0.0000(12) 0.0088(13) 0.0013(12)
O69 0.0264(16) 0.0167(14) 0.0250(16) -0.0040(12) 0.0105(13) -0.0015(12)
O39 0.0235(16) 0.0139(14) 0.0420(19) -0.0017(13) 0.0080(14) -0.0002(12)
O62 0.0271(16) 0.0178(14) 0.0233(16) -0.0038(12) 0.0087(13) 0.0034(12)
O41 0.0258(16) 0.0115(14) 0.0324(17) -0.0012(12) 0.0069(13) -0.0030(12)
O51 0.0275(17) 0.0227(16) 0.0207(15) -0.0063(12) 0.0041(13) -0.0021(13)
O63 0.0252(16) 0.0293(17) 0.0304(18) 0.0073(14) 0.0091(14) -0.0037(14)
O71 0.0297(17) 0.0219(16) 0.0328(18) -0.0019(14) 0.0038(14) 0.0021(13)
O53 0.0350(19) 0.0314(18) 0.0239(17) -0.0073(14) 0.0034(14) 0.0150(15)
O50 0.0256(17) 0.0126(15) 0.059(2) -0.0021(15) 0.0050(16) -0.0016(13)
O61 0.038(2) 0.0295(18) 0.035(2) -0.0130(15) -0.0075(16) 0.0117(16)
N1 0.0225(19) 0.026(2) 0.031(2) -0.0020(16) 0.0081(16) -0.0003(16)
N35 0.027(2) 0.030(2) 0.028(2) 0.0008(17) 0.0075(17) -0.0010(17)
O19 0.042(2) 0.054(3) 0.038(2) 0.0042(19) 0.0055(18) -0.006(2)
O75 0.045(2) 0.063(3) 0.038(2) -0.010(2) 0.0187(19) 0.001(2)
O18 0.032(2) 0.068(3) 0.044(2) 0.001(2) 0.0107(18) -0.018(2)
O25 0.037(2) 0.081(3) 0.043(2) 0.018(2) 0.0009(19) -0.023(2)
O10 0.023(2) 0.095(4) 0.066(3) 0.031(3) 0.023(2) 0.002(2)
O28 0.044(3) 0.058(3) 0.085(4) -0.006(3) 0.038(3) -0.015(2)
C40 0.026(2) 0.0131(19) 0.030(2) -0.0018(17) 0.0114(18) -0.0021(17)
C64 0.030(2) 0.020(2) 0.023(2) 0.0028(17) 0.0069(18) -0.0058(18)
C42 0.028(2) 0.0115(19) 0.034(2) -0.0022(17) 0.0100(19) -0.0022(17)
C45 0.028(2) 0.0124(19) 0.031(2) -0.0027(17) 0.0119(19) -0.0007(17)
N8 0.022(2) 0.070(4) 0.043(3) 0.018(3) 0.0072(19) -0.014(2)
C73 0.032(2) 0.0170(19) 0.028(2) -0.0039(17) 0.0128(19) 0.0007(18)
C52 0.032(2) 0.018(2) 0.022(2) -0.0019(17) 0.0072(18) -0.0007(18)
C49 0.027(2) 0.0109(18) 0.026(2) -0.0010(16) 0.0090(18) 0.0018(16)
C54 0.034(3) 0.017(2) 0.022(2) -0.0036(17) 0.0060(19) 0.0013(18)
C66 0.027(2) 0.022(2) 0.025(2) 0.0051(17) 0.0061(18) -0.0046(18)
C70 0.027(2) 0.019(2) 0.027(2) -0.0013(17) 0.0108(18) -0.0034(17)
C72 0.027(2) 0.020(2) 0.023(2) -0.0031(17) 0.0097(18) -0.0024(17)
C46 0.024(2) 0.015(2) 0.035(3) -0.0020(18) 0.0070(19) 0.0027(17)
N26 0.039(3) 0.065(4) 0.040(3) -0.007(2) 0.016(2) -0.028(3)
C74 0.032(2) 0.019(2) 0.024(2) 0.0008(17) 0.0110(19) 0.0041(18)
C67 0.026(2) 0.030(2) 0.032(3) 0.013(2) 0.0022(19) 0.0004(19)
C44 0.025(2) 0.014(2) 0.051(3) -0.002(2) 0.010(2) -0.0012(17)
C47 0.023(2) 0.016(2) 0.039(3) -0.0037(18) 0.0058(19) -0.0015(17)
C34 0.034(3) 0.035(3) 0.028(2) -0.004(2) 0.010(2) -0.012(2)
C21 0.026(2) 0.035(3) 0.043(3) 0.004(2) 0.007(2) -0.002(2)
C57 0.034(3) 0.021(2) 0.027(2) -0.0071(18) 0.002(2) 0.0028(19)
C60 0.036(3) 0.021(2) 0.022(2) -0.0031(18) 0.0028(19) 0.0052(19)
C58 0.024(2) 0.038(3) 0.032(3) -0.016(2) 0.008(2) 0.002(2)
C43 0.025(2) 0.013(2) 0.058(3) -0.004(2) 0.011(2) -0.0001(17)
C14 0.025(2) 0.035(3) 0.037(3) 0.008(2) 0.009(2) 0.002(2)
C20 0.031(3) 0.035(3) 0.038(3) 0.002(2) 0.005(2) 0.000(2)
C15 0.019(2) 0.036(3) 0.039(3) 0.005(2) 0.010(2) 0.0008(19)
C68 0.022(2) 0.035(3) 0.034(3) 0.014(2) 0.0066(19) 0.0005(19)
C2 0.025(2) 0.037(3) 0.031(3) 0.003(2) 0.010(2) -0.009(2)
C11 0.022(2) 0.048(3) 0.045(3) 0.019(3) 0.016(2) 0.004(2)
C22 0.021(2) 0.040(3) 0.041(3) 0.000(2) 0.006(2) -0.006(2)
C59 0.024(2) 0.042(3) 0.032(3) -0.017(2) 0.005(2) -0.001(2)
C16 0.023(2) 0.041(3) 0.034(3) 0.012(2) 0.009(2) 0.002(2)
N77 0.053(3) 0.075(4) 0.030(3) -0.007(3) 0.008(2) 0.019(3)
C13 0.039(3) 0.038(3) 0.036(3) 0.010(2) 0.014(2) 0.004(2)
C6 0.032(3) 0.027(3) 0.051(3) -0.003(2) 0.005(2) 0.007(2)
C31 0.023(2) 0.041(3) 0.054(3) 0.002(3) 0.005(2) -0.007(2)
C23 0.025(2) 0.042(3) 0.042(3) -0.003(2) 0.009(2) -0.010(2)
C55 0.041(3) 0.040(3) 0.032(3) -0.013(2) -0.002(2) 0.019(2)
C3 0.022(2) 0.069(4) 0.034(3) 0.005(3) 0.010(2) -0.013(3)
C29 0.029(3) 0.040(3) 0.050(3) -0.009(3) 0.015(2) -0.012(2)
C12 0.037(3) 0.047(3) 0.046(3) 0.015(3) 0.024(3) 0.010(2)
N82 0.041(3) 0.056(3) 0.059(3) -0.003(3) 0.003(3) -0.008(3)
C17 0.022(2) 0.054(3) 0.039(3) 0.012(3) 0.007(2) -0.009(2)
C30 0.020(2) 0.043(3) 0.064(4) -0.001(3) 0.007(2) -0.002(2)
C33 0.038(3) 0.062(4) 0.040(3) -0.009(3) 0.014(3) -0.020(3)
C24 0.029(3) 0.055(4) 0.041(3) -0.002(3) 0.009(2) -0.021(3)
C9 0.023(3) 0.061(4) 0.053(4) 0.028(3) 0.011(2) 0.002(3)
O80 0.032(3) 0.134(6) 0.120(6) 0.005(5) 0.009(3) -0.018(3)
C27 0.037(3) 0.048(3) 0.064(4) -0.011(3) 0.025(3) -0.020(3)
C56 0.045(3) 0.042(3) 0.039(3) -0.017(3) -0.011(3) 0.021(3)
C76 0.038(3) 0.058(4) 0.036(3) -0.007(3) 0.003(2) 0.016(3)
N92 0.075(5) 0.044(3) 0.092(5) 0.013(3) 0.000(4) -0.002(3)
C7 0.026(3) 0.108(6) 0.050(4) 0.031(4) 0.000(3) -0.028(3)
C4 0.023(3) 0.080(5) 0.051(4) -0.007(3) 0.011(3) 0.003(3)
C32 0.059(4) 0.080(5) 0.037(3) -0.012(3) 0.017(3) -0.044(4)
C5 0.032(3) 0.053(4) 0.073(5) -0.011(3) 0.006(3) 0.016(3)
C36 0.040(3) 0.051(4) 0.068(5) 0.015(3) -0.009(3) 0.000(3)
N87 0.074(5) 0.131(8) 0.064(5) -0.038(5) 0.018(4) -0.008(5)
C79 0.076(5) 0.097(7) 0.048(4) -0.022(4) 0.007(4) 0.035(5)
C38 0.034(4) 0.103(7) 0.085(6) 0.006(5) -0.009(4) -0.020(4)
C83 0.072(5) 0.053(4) 0.068(5) 0.005(4) 0.005(4) 0.008(4)
C37 0.042(4) 0.090(7) 0.111(8) 0.031(6) -0.024(5) 0.005(4)
C81 0.052(5) 0.120(8) 0.059(5) -0.009(5) 0.013(4) -0.033(5)
C93 0.099(7) 0.050(5) 0.103(8) 0.018(5) 0.008(6) -0.010(5)
C84 0.049(5) 0.067(6) 0.157(11) -0.021(6) 0.014(6) 0.003(4)
C78 0.118(8) 0.087(7) 0.056(5) 0.015(5) 0.031(5) 0.008(6)
C94 0.178(13) 0.077(7) 0.080(7) 0.019(6) 0.011(7) -0.055(8)
O90 0.133(10) 0.50(3) 0.190(14) -0.142(17) 0.073(10) -0.149(16)
C91 0.099(10) 0.171(15) 0.133(12) -0.076(11) -0.021(9) 0.029(10)
C86 0.231(18) 0.28(2) 0.112(10) -0.137(13) 0.135(12) -0.202(17)
C89 0.27(3) 0.27(3) 0.062(8) 0.008(11) 0.006(11) 0.14(2)
O85 0.118(6) 0.131(7) 0.087(5) -0.014(5) 0.052(5) -0.032(5)
C88 0.107(10) 0.23(2) 0.193(16) -0.145(16) 0.088(11) -0.074(12)

loop_
_atom_type_symbol
_atom_type_description
_atom_type_scat_dispersion_real
_atom_type_scat_dispersion_imag
_atom_type_scat_source
C C 0.0033 0.0016 'International Tables Vol C Tables 4.2.6.8 and 6.1.1.4'
H H 0.0000 0.0000 'International Tables Vol C Tables 4.2.6.8 and 6.1.1.4'
N N 0.0061 0.0033 'International Tables Vol C Tables 4.2.6.8 and 6.1.1.4'
O O 0.0106 0.0060 'International Tables Vol C Tables 4.2.6.8 and 6.1.1.4'
Co Co 0.3494 0.9721 'International Tables Vol C Tables 4.2.6.8 and 6.1.1.4'

loop_
_geom_angle_atom_site_label_1
_geom_angle_atom_site_label_2
_geom_angle_atom_site_label_3
_geom_angle
_geom_angle_site_symmetry_1
_geom_angle_site_symmetry_3
_geom_angle_publ_flag
O51 Co1 O48 102.70(13) . . ?
O51 Co1 O65 169.92(13) . 4 ?
O48 Co1 O65 85.99(13) . 4 ?
O51 Co1 O41 86.59(13) . 4 ?
O48 Co1 O41 169.48(13) . 4 ?
O65 Co1 O41 84.35(13) 4 4 ?
O51 Co1 O62 90.07(13) . 6_575 ?
O48 Co1 O62 91.67(12) . 6_575 ?
O65 Co1 O62 94.83(13) 4 6_575 ?
O41 Co1 O62 93.26(12) 4 6_575 ?
O51 Co1 O69 90.63(13) . 4 ?
O48 Co1 O69 86.27(12) . 4 ?
O65 Co1 O69 84.77(13) 4 4 ?
O41 Co1 O69 88.72(12) 4 4 ?
O62 Co1 O69 177.93(12) 6_575 4 ?
O39 Co2 O69 98.43(14) . . ?
O39 Co2 O63 119.11(15) . . ?
O69 Co2 O63 120.52(13) . . ?
O39 Co2 N1 97.83(15) . . ?
O69 Co2 N1 117.99(15) . . ?
O63 Co2 N1 101.58(15) . . ?
O39 Co2 O65 86.82(12) . . ?
O69 Co2 O65 81.10(12) . . ?
O63 Co2 O65 58.99(12) . . ?
N1 Co2 O65 159.12(14) . . ?
O50 Co3 O53 96.30(16) . . ?
O50 Co3 N35 96.93(16) . 2_655 ?
O53 Co3 N35 88.40(15) . 2_655 ?
O50 Co3 O61 161.79(15) . 6_575 ?
O53 Co3 O61 92.88(16) . 6_575 ?
N35 Co3 O61 99.02(16) 2_655 6_575 ?
O50 Co3 O75 89.08(18) . . ?
O53 Co3 O75 174.61(18) . . ?
N35 Co3 O75 90.70(17) 2_655 . ?
O61 Co3 O75 82.01(18) 6_575 . ?
O50 Co3 O62 102.07(13) . 6_575 ?
O53 Co3 O62 97.54(13) . 6_575 ?
N35 Co3 O62 159.30(14) 2_655 6_575 ?
O61 Co3 O62 61.01(13) 6_575 6_575 ?
O75 Co3 O62 81.52(15) . 6_575 ?
O50 Co3 C60 131.81(16) . 6_575 ?
O53 Co3 C60 99.49(15) . 6_575 ?
N35 Co3 C60 128.59(17) 2_655 6_575 ?
O61 Co3 C60 30.47(15) 6_575 6_575 ?
O75 Co3 C60 76.96(18) . 6_575 ?
O62 Co3 C60 30.90(14) 6_575 6_575 ?
C64 O65 Co1 147.1(3) . 4_545 ?
C64 O65 Co2 81.1(3) . . ?
Co1 O65 Co2 89.49(12) 4_545 . ?
C49 O48 Co1 140.2(3) . . ?
C70 O69 Co2 101.1(3) . . ?
C70 O69 Co1 122.5(3) . 4_545 ?
Co2 O69 Co1 98.52(13) . 4_545 ?
C40 O39 Co2 126.8(3) . . ?
C60 O62 Co1 143.2(3) . 6_576 ?
C60 O62 Co3 86.1(3) . 6_576 ?
Co1 O62 Co3 106.60(13) 6_576 6_576 ?
C40 O41 Co1 132.9(3) . 4_545 ?
C52 O51 Co1 137.0(3) . . ?
C64 O63 Co2 98.4(3) . . ?
C52 O53 Co3 128.6(3) . . ?
C49 O50 Co3 127.1(3) . . ?
C60 O61 Co3 91.3(3) . 6_576 ?
C2 N1 C6 118.0(5) . . ?
C2 N1 Co2 121.0(3) . . ?
C6 N1 Co2 120.9(4) . . ?
C34 N35 C36 118.3(5) . . ?
C34 N35 Co3 121.0(4) . 2_655 ?
C36 N35 Co3 120.7(4) . 2_655 ?
C76 O75 Co3 130.8(5) . . ?
O41 C40 O39 126.1(4) . . ?
O41 C40 C42 118.4(4) . . ?
O39 C40 C42 115.5(4) . . ?
O65 C64 O63 121.0(4) . . ?
O65 C64 C66 119.7(4) . . ?
O63 C64 C66 119.3(4) . . ?
C43 C42 C47 119.4(4) . . ?
C43 C42 C40 119.9(4) . . ?
C47 C42 C40 120.6(4) . . ?
C44 C45 C46 120.1(4) . . ?
C44 C45 C49 119.3(4) . . ?
C46 C45 C49 120.6(4) . . ?
C9 N8 C17 112.2(5) . . ?
C9 N8 C7 124.1(5) . . ?
C17 N8 C7 123.6(6) . . ?
C72 C73 C74 119.7(4) . 7 ?
O51 C52 O53 127.3(4) . . ?
O51 C52 C54 116.6(4) . . ?
O53 C52 C54 116.0(4) . . ?
O48 C49 O50 127.0(4) . . ?
O48 C49 C45 118.7(4) . . ?
O50 C49 C45 114.3(4) . . ?
C59 C54 C55 120.0(4) . . ?
C59 C54 C52 119.0(4) . . ?
C55 C54 C52 120.7(4) . . ?
C67 C66 C68 120.9(4) . . ?
C67 C66 C64 119.0(4) . . ?
C68 C66 C64 120.1(4) . . ?
O71 C70 O69 120.2(4) . . ?
O71 C70 C72 123.1(4) . . ?
O69 C70 C72 116.7(4) . . ?
C73 C72 C74 120.8(4) . . ?
C73 C72 C70 120.4(4) . . ?
C74 C72 C70 118.8(4) . . ?
C47 C46 C45 119.7(4) . . ?
C27 N26 C24 112.4(5) . . ?
C27 N26 C32 124.3(6) . . ?
C24 N26 C32 123.3(6) . . ?
C73 C74 C72 119.5(4) 7 . ?
C66 C67 C68 119.1(4) . 7_556 ?
C45 C44 C43 120.0(5) . . ?
C46 C47 C42 120.4(4) . . ?
N35 C34 C33 123.9(6) . . ?
C31 C21 C22 120.9(5) . . ?
C31 C21 C20 117.3(5) . . ?
C22 C21 C20 121.8(5) . . ?
C58 C57 C56 119.9(5) . . ?
C58 C57 C60 120.3(4) . . ?
C56 C57 C60 119.4(5) . . ?
O61 C60 O62 120.2(4) . . ?
O61 C60 C57 119.6(4) . . ?
O62 C60 C57 119.8(4) . . ?
O61 C60 Co3 58.2(2) . 6_576 ?
O62 C60 Co3 63.0(2) . 6_576 ?
C57 C60 Co3 163.4(4) . 6_576 ?
C57 C58 C59 119.9(5) . . ?
C44 C43 C42 120.4(4) . . ?
C15 C14 C13 120.6(5) . . ?
C15 C14 C20 120.8(5) . . ?
C13 C14 C20 118.6(5) . . ?
O19 C20 C14 121.2(5) . . ?
O19 C20 C21 120.8(5) . . ?
C14 C20 C21 117.9(5) . . ?
C16 C15 C14 117.8(5) . . ?
C67 C68 C66 119.9(5) 7_556 . ?
N1 C2 C3 122.9(5) . . ?
C12 C11 C16 121.8(5) . . ?
C12 C11 C9 131.4(5) . . ?
C16 C11 C9 106.8(5) . . ?
C23 C22 C21 116.9(5) . . ?
C54 C59 C58 119.9(5) . . ?
C15 C16 C11 121.2(5) . . ?
C15 C16 C17 130.1(5) . . ?
C11 C16 C17 108.7(5) . . ?
C76 N77 C79 121.6(7) . . ?
C76 N77 C78 120.5(7) . . ?
C79 N77 C78 117.8(7) . . ?
C12 C13 C14 120.9(6) . . ?
N1 C6 C5 121.8(6) . . ?
C30 C31 C21 121.3(6) . . ?
C22 C23 C29 121.8(6) . . ?
C22 C23 C24 130.0(5) . . ?
C29 C23 C24 108.2(5) . . ?
C56 C55 C54 119.8(5) . . ?
C2 C3 C4 118.7(6) . . ?
C2 C3 C7 118.4(6) . . ?
C4 C3 C7 122.9(5) . . ?
C30 C29 C23 121.8(5) . . ?
C30 C29 C27 130.9(6) . . ?
C23 C29 C27 107.2(6) . . ?
C11 C12 C13 117.8(5) . . ?
C81 N82 C83 123.6(8) . . ?
C81 N82 C84 119.3(8) . . ?
C83 N82 C84 117.1(6) . . ?
O18 C17 N8 125.3(5) . . ?
O18 C17 C16 129.0(5) . . ?
N8 C17 C16 105.7(5) . . ?
C29 C30 C31 117.3(5) . . ?
C38 C33 C34 117.5(6) . . ?
C38 C33 C32 122.7(6) . . ?
C34 C33 C32 119.7(7) . . ?
O25 C24 N26 124.9(6) . . ?
O25 C24 C23 129.5(5) . . ?
N26 C24 C23 105.5(5) . . ?
O10 C9 N8 124.5(6) . . ?
O10 C9 C11 129.0(7) . . ?
N8 C9 C11 106.5(5) . . ?
O28 C27 N26 126.0(7) . . ?
O28 C27 C29 127.4(7) . . ?
N26 C27 C29 106.6(5) . . ?
C55 C56 C57 120.5(5) . . ?
O75 C76 N77 125.3(7) . . ?
C91 N92 C94 123.4(12) . . ?
C91 N92 C93 121.6(12) . . ?
C94 N92 C93 114.6(9) . . ?
N8 C7 C3 112.4(5) . . ?
C5 C4 C3 118.6(5) . . ?
N26 C32 C33 113.5(5) . . ?
C6 C5 C4 120.0(6) . . ?
N35 C36 C37 120.9(7) . . ?
C89 N87 C86 126.3(18) . . ?
C89 N87 C88 112.4(15) . . ?
C86 N87 C88 121.2(15) . . ?
C33 C38 C37 120.2(7) . . ?
C38 C37 C36 119.1(8) . . ?
O80 C81 N82 129.3(10) . . ?
O90 C91 N92 116.8(18) . . ?
O85 C86 N87 130(2) . . ?

loop_
_geom_bond_atom_site_label_1
_geom_bond_atom_site_label_2
_geom_bond_distance
_geom_bond_site_symmetry_2
_geom_bond_publ_flag
Co1 O51 2.008(3) . ?
Co1 O48 2.090(3) . ?
Co1 O65 2.098(3) 4 ?
Co1 O41 2.100(3) 4 ?
Co1 O62 2.106(3) 6_575 ?
Co1 O69 2.180(3) 4 ?
Co2 O39 1.973(3) . ?
Co2 O69 2.009(3) . ?
Co2 O63 2.014(3) . ?
Co2 N1 2.040(4) . ?
Co2 O65 2.403(3) . ?
Co3 O50 1.980(3) . ?
Co3 O53 2.018(3) . ?
Co3 N35 2.088(4) 2_655 ?
Co3 O61 2.107(3) 6_575 ?
Co3 O75 2.147(4) . ?
Co3 O62 2.213(3) 6_575 ?
Co3 C60 2.477(5) 6_575 ?
O65 C64 1.259(6) . ?
O65 Co1 2.098(3) 4_545 ?
O48 C49 1.242(5) . ?
O69 C70 1.310(5) . ?
O69 Co1 2.180(3) 4_545 ?
O39 C40 1.281(6) . ?
O62 C60 1.275(6) . ?
O62 Co1 2.106(3) 6_576 ?
O62 Co3 2.213(3) 6_576 ?
O41 C40 1.254(6) . ?
O41 Co1 2.100(3) 4_545 ?
O51 C52 1.249(6) . ?
O63 C64 1.271(6) . ?
O71 C70 1.230(6) . ?
O53 C52 1.256(6) . ?
O50 C49 1.269(6) . ?
O61 C60 1.256(6) . ?
O61 Co3 2.107(3) 6_576 ?
N1 C2 1.344(6) . ?
N1 C6 1.347(7) . ?
N35 C34 1.332(7) . ?
N35 C36 1.334(8) . ?
N35 Co3 2.088(4) 2_655 ?
O19 C20 1.216(7) . ?
O75 C76 1.223(8) . ?
O18 C17 1.210(7) . ?
O25 C24 1.212(8) . ?
O10 C9 1.214(7) . ?
O28 C27 1.218(8) . ?
C40 C42 1.501(6) . ?
C64 C66 1.486(6) . ?
C42 C43 1.391(7) . ?
C42 C47 1.392(7) . ?
C45 C44 1.386(7) . ?
C45 C46 1.393(7) . ?
C45 C49 1.517(6) . ?
N8 C9 1.378(9) . ?
N8 C17 1.397(7) . ?
N8 C7 1.462(8) . ?
C73 C72 1.384(7) . ?
C73 C74 1.393(7) 7 ?
C52 C54 1.510(6) . ?
C54 C59 1.385(7) . ?
C54 C55 1.386(7) . ?
C66 C67 1.384(7) . ?
C66 C68 1.392(7) . ?
C70 C72 1.488(6) . ?
C72 C74 1.399(6) . ?
C46 C47 1.391(6) . ?
N26 C27 1.366(9) . ?
N26 C24 1.404(8) . ?
N26 C32 1.473(8) . ?
C74 C73 1.393(7) 7 ?
C67 C68 1.386(7) 7_556 ?
C44 C43 1.386(6) . ?
C34 C33 1.393(8) . ?
C21 C31 1.401(7) . ?
C21 C22 1.411(8) . ?
C21 C20 1.499(8) . ?
C57 C58 1.373(7) . ?
C57 C56 1.391(7) . ?
C57 C60 1.486(6) . ?
C60 Co3 2.477(5) 6_576 ?
C58 C59 1.398(7) . ?
C14 C15 1.403(8) . ?
C14 C13 1.405(7) . ?
C14 C20 1.496(7) . ?
C15 C16 1.374(7) . ?
C68 C67 1.386(7) 7_556 ?
C2 C3 1.375(7) . ?
C11 C12 1.373(9) . ?
C11 C16 1.398(7) . ?
C11 C9 1.494(8) . ?
C22 C23 1.371(8) . ?
C16 C17 1.476(8) . ?
N77 C76 1.321(8) . ?
N77 C79 1.446(10) . ?
N77 C78 1.449(11) . ?
C13 C12 1.390(8) . ?
C6 C5 1.371(8) . ?
C31 C30 1.383(8) . ?
C23 C29 1.394(8) . ?
C23 C24 1.488(9) . ?
C55 C56 1.378(7) . ?
C3 C4 1.382(10) . ?
C3 C7 1.517(9) . ?
C29 C30 1.380(9) . ?
C29 C27 1.499(9) . ?
N82 C81 1.327(9) . ?
N82 C83 1.445(10) . ?
N82 C84 1.471(11) . ?
C33 C38 1.349(12) . ?
C33 C32 1.499(10) . ?
O80 C81 1.207(12) . ?
N92 C91 1.337(16) . ?
N92 C94 1.439(13) . ?
N92 C93 1.451(11) . ?
C4 C5 1.379(11) . ?
C36 C37 1.403(10) . ?
N87 C89 1.339(18) . ?
N87 C86 1.340(19) . ?
N87 C88 1.440(19) . ?
C38 C37 1.379(13) . ?
O90 C91 1.31(2) . ?
C86 O85 1.268(14) . ?
